data_4334548
loop_
_publ_author_name
'Subramaniam Kuppuswamy'
'Tamara M. Powers'
'Bruce M. Johnson'
'Mark W. Bezpalko'
'Carl K. Brozek'
'Bruce M. Foxman'
'Louise A. Berben'
'Christine M. Thomas'

_publ_section_title
;
 Metal-Metal Interactions in C3-Symmetric Diiron Imido Complexes Linked by
 Phosphinoamide Ligands
;
_journal_name_full 'Inorganic Chemistry'
_journal_page_first 4802
_journal_page_last 4811
_journal_paper_doi 10.1021/ic302108k
_journal_volume 52
_journal_year 2013
_chemical_absolute_configuration ad
_chemical_formula_moiety 'C49 H60 Fe2 N4 P3'
_chemical_formula_sum 'C49 H60 Fe2 N4 P3'
_chemical_formula_weight 909.66
_space_group_IT_number 33
_symmetry_cell_setting orthorhombic
_symmetry_space_group_name_Hall 'P 2c -2n'
_symmetry_space_group_name_H-M 'P n a 21'
_atom_sites_solution_hydrogens difmap
_atom_sites_solution_primary direct
_audit_creation_date 12-01-30
_audit_creation_method CRYSTALS_ver_14.40
_cell_angle_alpha 90
_cell_angle_beta 90
_cell_angle_gamma 90
_cell_formula_units_Z 4
_cell_length_a 19.098(2)
_cell_length_b 21.111(3)
_cell_length_c 11.5956(15)
_cell_measurement_reflns_used 9822
_cell_measurement_temperature 120
_cell_measurement_theta_max 30
_cell_measurement_theta_min 2
_cell_volume 4675.1(10)
_computing_cell_refinement 'Apex2 (Bruker AXS, 2006)'
_computing_data_collection 'Apex2 (Bruker AXS, 2006)'
_computing_data_reduction 'Apex2 (Bruker AXS, 2006)'
_computing_molecular_graphics 'CAMERON (Watkin et al., 1996)'
_computing_publication_material 'CRYSTALS (Betteridge et al., 2003)'
_computing_structure_refinement 'CRYSTALS (Betteridge et al., 2003)'
_computing_structure_solution 'SIR92 (Altomare et al., 1994)'
_diffrn_ambient_temperature 120
_diffrn_measured_fraction_theta_full 0.996
_diffrn_measured_fraction_theta_max 0.996
_diffrn_measurement_device Area
_diffrn_measurement_device_type 'Bruker Kappa Apex2'
_diffrn_measurement_method '\f & \w scans'
_diffrn_radiation_monochromator graphite
_diffrn_radiation_type 'Mo K\a'
_diffrn_radiation_wavelength 0.71073
_diffrn_reflns_av_R_equivalents 0.028
_diffrn_reflns_limit_h_max 26
_diffrn_reflns_limit_h_min -26
_diffrn_reflns_limit_k_max 29
_diffrn_reflns_limit_k_min -29
_diffrn_reflns_limit_l_max 15
_diffrn_reflns_limit_l_min -16
_diffrn_reflns_number 38906
_diffrn_reflns_theta_full 30.048
_diffrn_reflns_theta_max 30.048
_diffrn_reflns_theta_min 1.438
_diffrn_standards_number 0
_exptl_absorpt_coefficient_mu 0.761
_exptl_absorpt_correction_T_max 0.76
_exptl_absorpt_correction_T_min 0.69
_exptl_absorpt_correction_type numerical
_exptl_absorpt_process_details
; 
 Analytical Absorption (De Meulenaer & Tompa, 1965) 
;
_exptl_crystal_colour purple
_exptl_crystal_density_diffrn 1.292
_exptl_crystal_description prism
_exptl_crystal_F_000 1916
_exptl_crystal_size_max 0.580
_exptl_crystal_size_mid 0.490
_exptl_crystal_size_min 0.360
_refine_diff_density_max 0.67
_refine_diff_density_min -0.74
_refine_ls_abs_structure_details 'Flack (1983), 5230 Friedel-pairs'
_refine_ls_abs_structure_Flack -0.005(6)
_refine_ls_extinction_method none
_refine_ls_goodness_of_fit_ref 0.9913
_refine_ls_hydrogen_treatment constr
_refine_ls_matrix_type full
_refine_ls_number_parameters 523
_refine_ls_number_reflns 12363
_refine_ls_number_restraints 1
_refine_ls_R_factor_all 0.0269
_refine_ls_R_factor_gt 0.0235
_refine_ls_shift/su_max 0.0041819
_refine_ls_shift/su_mean 0.0005154
_refine_ls_structure_factor_coef Fsqd
_refine_ls_weighting_details
;
 Method= Modified Sheldrick 
 w=1/[\s^2^(F^2^) + ( 0.03P)^2^ + 0.46P] 
 ,where P=(max(Fo^2^,0) + 2Fc^2^)/3 
;
_refine_ls_weighting_scheme calc
_refine_ls_wR_factor_all 0.0564
_refine_ls_wR_factor_gt 0.0536
_refine_ls_wR_factor_ref 0.0564
_reflns_limit_h_max 26
_reflns_limit_h_min 0
_reflns_limit_k_max 29
_reflns_limit_k_min 0
_reflns_limit_l_max 15
_reflns_limit_l_min -16
_reflns_number_gt 11342
_reflns_number_total 12363
_reflns_threshold_expression I>2.0\s(I)
_oxford_diffrn_Wilson_B_factor 0.00
_oxford_diffrn_Wilson_scale 0.00
_oxford_refine_ls_r_factor_ref 0.0269
_oxford_refine_ls_scale 0.092994(9)
_oxford_reflns_number_all 12363
_oxford_reflns_threshold_expression_ref I>-10.0\s(I)
_oxford_structure_analysis_title 'sk_408_0ma in Pna2(1)'
_cod_data_source_file ic302108k_si_002_3.cif
_cod_data_source_block 4
_cod_original_cell_volume 4675.0(10)
_cod_original_sg_symbol_Hall 'P 2c -2n '
_cod_original_sg_symbol_H-M 'P n a 21 '
_cod_database_code 4334548

loop_
_symmetry_equiv_pos_as_xyz
x,y,z
-x+1/2,y+1/2,z+1/2
x+1/2,-y+1/2,z
-x,-y,z+1/2

loop_
_atom_site_label
_atom_site_type_symbol
_atom_site_fract_x
_atom_site_fract_y
_atom_site_fract_z
_atom_site_U_iso_or_equiv
_atom_site_occupancy
_atom_site_adp_type
_atom_site_refinement_flags_posn
Fe1 Fe 0.161044(9) 0.560902(9) 0.81272(3) 0.0154 1.0000 Uani .
Fe2 Fe 0.254710(9) 0.606721(9) 0.68084(3) 0.0137 1.0000 Uani .
P1 P 0.283550(18) 0.513924(17) 0.76113(4) 0.0154 1.0000 Uani .
P2 P 0.227046(18) 0.668121(17) 0.82960(4) 0.0162 1.0000 Uani .
P3 P 0.152394(17) 0.589109(17) 0.59414(4) 0.0148 1.0000 Uani .
N1 N 0.21528(6) 0.48330(5) 0.82738(11) 0.0173 1.0000 Uani .
N2 N 0.17382(6) 0.63136(6) 0.91881(11) 0.0197 1.0000 Uani .
N3 N 0.09289(6) 0.56900(6) 0.68950(12) 0.0183 1.0000 Uani .
N4 N 0.31454(6) 0.63673(6) 0.59531(12) 0.0178 1.0000 Uani .
C1 C 0.21116(8) 0.42291(7) 0.88795(14) 0.0225 1.0000 Uani .
C2 C 0.16343(10) 0.42901(9) 0.99166(16) 0.0313 1.0000 Uani .
C3 C 0.18382(9) 0.37103(8) 0.80830(18) 0.0318 1.0000 Uani .
C4 C 0.32160(7) 0.45677(7) 0.65967(13) 0.0182 1.0000 Uani .
C5 C 0.34727(8) 0.39820(8) 0.69759(15) 0.0253 1.0000 Uani .
C6 C 0.36992(9) 0.35328(8) 0.61882(17) 0.0305 1.0000 Uani .
C7 C 0.36860(8) 0.36628(8) 0.50262(15) 0.0264 1.0000 Uani .
C8 C 0.34507(7) 0.42430(8) 0.46355(15) 0.0234 1.0000 Uani .
C9 C 0.32183(7) 0.46948(7) 0.54241(14) 0.0193 1.0000 Uani .
C10 C 0.35391(8) 0.51925(7) 0.86768(14) 0.0214 1.0000 Uani .
C11 C 0.33734(9) 0.52838(8) 0.98305(16) 0.0304 1.0000 Uani .
C12 C 0.39068(12) 0.53635(10) 1.06426(18) 0.0445 1.0000 Uani .
C13 C 0.45979(11) 0.53538(10) 1.0302(2) 0.0474 1.0000 Uani .
C14 C 0.47665(10) 0.52703(9) 0.9165(2) 0.0429 1.0000 Uani .
C15 C 0.42419(8) 0.51847(8) 0.83520(18) 0.0303 1.0000 Uani .
C16 C 0.14031(8) 0.65604(8) 1.02314(14) 0.0246 1.0000 Uani .
C17 C 0.06527(9) 0.63166(9) 1.03051(17) 0.0356 1.0000 Uani .
C18 C 0.18041(11) 0.63705(9) 1.13084(16) 0.0363 1.0000 Uani .
C19 C 0.30329(8) 0.69963(7) 0.90727(13) 0.0201 1.0000 Uani .
C20 C 0.29482(9) 0.74079(8) 1.00001(15) 0.0290 1.0000 Uani .
C21 C 0.35184(10) 0.75819(9) 1.06670(17) 0.0351 1.0000 Uani .
C22 C 0.41799(9) 0.73599(9) 1.04026(17) 0.0333 1.0000 Uani .
C23 C 0.42753(8) 0.69702(8) 0.94663(16) 0.0296 1.0000 Uani .
C24 C 0.37000(8) 0.67850(8) 0.88076(15) 0.0229 1.0000 Uani .
C25 C 0.18263(7) 0.73987(7) 0.78042(13) 0.0181 1.0000 Uani .
C26 C 0.10961(7) 0.73956(7) 0.77114(14) 0.0213 1.0000 Uani .
C27 C 0.07467(8) 0.79056(8) 0.72219(14) 0.0247 1.0000 Uani .
C28 C 0.11153(8) 0.84216(7) 0.68170(16) 0.0263 1.0000 Uani .
C29 C 0.18409(8) 0.84288(7) 0.68975(16) 0.0254 1.0000 Uani .
C30 C 0.21916(8) 0.79219(7) 0.73879(14) 0.0214 1.0000 Uani .
C31 C 0.01841(7) 0.55557(7) 0.67289(15) 0.0222 1.0000 Uani .
C32 C -0.00344(8) 0.50320(8) 0.75575(17) 0.0304 1.0000 Uani .
C33 C -0.02509(7) 0.61505(8) 0.69229(17) 0.0280 1.0000 Uani .
C34 C 0.12053(7) 0.65281(7) 0.49967(13) 0.0184 1.0000 Uani .
C35 C 0.05975(8) 0.64387(8) 0.43431(15) 0.0242 1.0000 Uani .
C36 C 0.03328(9) 0.69252(9) 0.36717(15) 0.0312 1.0000 Uani .
C37 C 0.06741(10) 0.75028(9) 0.36314(15) 0.0330 1.0000 Uani .
C38 C 0.12862(10) 0.75877(8) 0.42372(16) 0.0332 1.0000 Uani .
C39 C 0.15509(8) 0.71059(7) 0.49249(14) 0.0244 1.0000 Uani .
C40 C 0.15895(7) 0.52551(7) 0.48846(13) 0.0176 1.0000 Uani .
C41 C 0.13717(8) 0.46455(7) 0.51655(15) 0.0238 1.0000 Uani .
C42 C 0.14722(9) 0.41539(8) 0.43859(18) 0.0299 1.0000 Uani .
C43 C 0.17957(8) 0.42627(8) 0.33472(17) 0.0292 1.0000 Uani .
C44 C 0.20202(8) 0.48636(8) 0.30670(16) 0.0262 1.0000 Uani .
C45 C 0.19109(7) 0.53609(8) 0.38266(14) 0.0210 1.0000 Uani .
C46 C 0.36840(8) 0.66385(8) 0.52306(14) 0.0236 1.0000 Uani .
C47 C 0.43598(8) 0.62612(9) 0.54276(18) 0.0335 1.0000 Uani .
C48 C 0.37852(9) 0.73295(8) 0.55781(18) 0.0337 1.0000 Uani .
C49 C 0.34550(10) 0.65863(11) 0.39711(17) 0.0393 1.0000 Uani .
H11 H 0.2592 0.4103 0.9138 0.0284 1.0000 Uiso R
H21 H 0.1793 0.4609 1.0442 0.0467 1.0000 Uiso R
H22 H 0.1165 0.4426 0.9664 0.0456 1.0000 Uiso R
H23 H 0.1614 0.3906 1.0334 0.0466 1.0000 Uiso R
H31 H 0.2133 0.3644 0.7414 0.0481 1.0000 Uiso R
H32 H 0.1370 0.3810 0.7814 0.0479 1.0000 Uiso R
H33 H 0.1811 0.3319 0.8484 0.0498 1.0000 Uiso R
H51 H 0.3488 0.3890 0.7733 0.0300 1.0000 Uiso R
H61 H 0.3865 0.3131 0.6456 0.0373 1.0000 Uiso R
H71 H 0.3839 0.3357 0.4518 0.0317 1.0000 Uiso R
H81 H 0.3451 0.4334 0.3859 0.0270 1.0000 Uiso R
H91 H 0.3057 0.5087 0.5155 0.0230 1.0000 Uiso R
H111 H 0.2897 0.5298 1.0042 0.0364 1.0000 Uiso R
H121 H 0.3795 0.5424 1.1402 0.0538 1.0000 Uiso R
H131 H 0.4958 0.5410 1.0872 0.0562 1.0000 Uiso R
H141 H 0.5231 0.5281 0.8964 0.0490 1.0000 Uiso R
H151 H 0.4366 0.5144 0.7558 0.0345 1.0000 Uiso R
H161 H 0.1400 0.7025 1.0201 0.0282 1.0000 Uiso R
H171 H 0.0425 0.6472 1.1020 0.0513 1.0000 Uiso R
H172 H 0.0379 0.6474 0.9671 0.0535 1.0000 Uiso R
H173 H 0.0639 0.5861 1.0315 0.0518 1.0000 Uiso R
H181 H 0.1592 0.6555 1.1985 0.0520 1.0000 Uiso R
H182 H 0.1776 0.5931 1.1366 0.0536 1.0000 Uiso R
H183 H 0.2290 0.6491 1.1247 0.0531 1.0000 Uiso R
H201 H 0.2511 0.7568 1.0169 0.0351 1.0000 Uiso R
H211 H 0.3448 0.7858 1.1281 0.0428 1.0000 Uiso R
H221 H 0.4555 0.7480 1.0864 0.0398 1.0000 Uiso R
H231 H 0.4730 0.6814 0.9271 0.0358 1.0000 Uiso R
H241 H 0.3757 0.6525 0.8203 0.0260 1.0000 Uiso R
H261 H 0.0842 0.7038 0.7987 0.0252 1.0000 Uiso R
H271 H 0.0246 0.7909 0.7156 0.0319 1.0000 Uiso R
H281 H 0.0879 0.8777 0.6510 0.0306 1.0000 Uiso R
H291 H 0.2105 0.8775 0.6604 0.0299 1.0000 Uiso R
H301 H 0.2677 0.7915 0.7453 0.0268 1.0000 Uiso R
H311 H 0.0106 0.5406 0.5954 0.0273 1.0000 Uiso R
H321 H 0.0225 0.4661 0.7436 0.0428 1.0000 Uiso R
H322 H -0.0511 0.4940 0.7456 0.0439 1.0000 Uiso R
H323 H 0.0045 0.5170 0.8342 0.0421 1.0000 Uiso R
H331 H -0.0116 0.6489 0.6396 0.0415 1.0000 Uiso R
H332 H -0.0201 0.6309 0.7699 0.0405 1.0000 Uiso R
H333 H -0.0722 0.6057 0.6748 0.0414 1.0000 Uiso R
H351 H 0.0386 0.6043 0.4349 0.0285 1.0000 Uiso R
H361 H -0.0088 0.6861 0.3233 0.0356 1.0000 Uiso R
H371 H 0.0487 0.7837 0.3208 0.0418 1.0000 Uiso R
H381 H 0.1524 0.7959 0.4189 0.0403 1.0000 Uiso R
H391 H 0.1943 0.7171 0.5344 0.0281 1.0000 Uiso R
H411 H 0.1175 0.4563 0.5868 0.0296 1.0000 Uiso R
H421 H 0.1322 0.3755 0.4573 0.0367 1.0000 Uiso R
H431 H 0.1863 0.3944 0.2824 0.0339 1.0000 Uiso R
H441 H 0.2256 0.4943 0.2369 0.0318 1.0000 Uiso R
H451 H 0.2062 0.5781 0.3617 0.0255 1.0000 Uiso R
H471 H 0.4299 0.5837 0.5190 0.0484 1.0000 Uiso R
H472 H 0.4474 0.6274 0.6230 0.0494 1.0000 Uiso R
H473 H 0.4740 0.6441 0.5003 0.0477 1.0000 Uiso R
H481 H 0.4151 0.7524 0.5119 0.0503 1.0000 Uiso R
H482 H 0.3913 0.7349 0.6370 0.0500 1.0000 Uiso R
H483 H 0.3350 0.7554 0.5461 0.0494 1.0000 Uiso R
H491 H 0.3802 0.6763 0.3462 0.0587 1.0000 Uiso R
H492 H 0.3012 0.6813 0.3864 0.0588 1.0000 Uiso R
H493 H 0.3377 0.6164 0.3781 0.0587 1.0000 Uiso R

loop_
_atom_site_aniso_label
_atom_site_aniso_U_11
_atom_site_aniso_U_22
_atom_site_aniso_U_33
_atom_site_aniso_U_23
_atom_site_aniso_U_13
_atom_site_aniso_U_12
Fe1 0.01653(8) 0.01510(9) 0.01446(9) 0.00029(8) 0.00078(8) -0.00089(7)
Fe2 0.01392(8) 0.01312(8) 0.01406(8) -0.00002(8) 0.00047(7) -0.00153(7)
P1 0.01657(14) 0.01451(16) 0.01515(17) -0.00010(14) -0.00055(13) 0.00015(13)
P2 0.01831(14) 0.01405(15) 0.01624(17) -0.00128(14) -0.00099(13) -0.00026(13)
P3 0.01509(14) 0.01539(16) 0.01401(16) 0.00060(14) -0.00051(13) -0.00116(13)
N1 0.0197(5) 0.0153(5) 0.0170(6) 0.0024(5) 0.0018(5) -0.0019(4)
N2 0.0250(6) 0.0173(6) 0.0168(6) -0.0024(5) 0.0035(5) 0.0004(5)
N3 0.0149(5) 0.0226(6) 0.0174(6) 0.0033(5) 0.0015(5) -0.0022(4)
N4 0.0168(5) 0.0171(6) 0.0195(6) -0.0004(5) -0.0002(4) -0.0022(4)
C1 0.0290(7) 0.0169(7) 0.0217(8) 0.0033(6) 0.0019(6) -0.0009(6)
C2 0.0410(9) 0.0289(9) 0.0241(9) 0.0065(7) 0.0070(7) -0.0037(7)
C3 0.0413(9) 0.0198(7) 0.0343(9) -0.0025(7) 0.0062(8) -0.0088(6)
C4 0.0178(6) 0.0163(6) 0.0206(8) -0.0030(6) 0.0014(5) -0.0001(5)
C5 0.0331(7) 0.0209(8) 0.0219(8) 0.0020(6) 0.0023(6) 0.0038(6)
C6 0.0353(8) 0.0204(8) 0.0359(10) -0.0014(7) 0.0023(7) 0.0069(7)
C7 0.0241(7) 0.0255(8) 0.0296(9) -0.0089(7) 0.0024(6) 0.0032(6)
C8 0.0201(6) 0.0290(8) 0.0211(8) -0.0044(6) 0.0010(6) -0.0001(6)
C9 0.0163(6) 0.0210(7) 0.0206(7) -0.0013(6) -0.0005(5) 0.0002(5)
C10 0.0239(6) 0.0170(7) 0.0234(8) 0.0007(6) -0.0063(6) 0.0006(6)
C11 0.0371(9) 0.0314(9) 0.0228(8) 0.0008(7) -0.0073(7) -0.0038(7)
C12 0.0622(13) 0.0459(11) 0.0254(10) 0.0013(9) -0.0215(9) -0.0079(10)
C13 0.0465(11) 0.0403(11) 0.0554(14) 0.0025(10) -0.0339(10) -0.0015(9)
C14 0.0266(8) 0.0393(11) 0.0627(15) -0.0071(10) -0.0205(9) 0.0046(8)
C15 0.0216(7) 0.0299(8) 0.0395(10) -0.0038(8) -0.0079(7) 0.0035(6)
C16 0.0341(8) 0.0214(7) 0.0182(8) -0.0016(6) 0.0042(6) 0.0048(6)
C17 0.0348(9) 0.0420(10) 0.0299(10) 0.0010(8) 0.0141(7) 0.0025(8)
C18 0.0518(11) 0.0381(10) 0.0191(8) 0.0009(8) 0.0014(8) 0.0109(9)
C19 0.0241(7) 0.0164(7) 0.0198(7) -0.0013(6) -0.0047(6) -0.0007(5)
C20 0.0305(8) 0.0268(8) 0.0297(9) -0.0087(7) -0.0059(7) 0.0039(7)
C21 0.0444(10) 0.0306(9) 0.0303(10) -0.0116(8) -0.0107(8) -0.0004(8)
C22 0.0326(8) 0.0321(9) 0.0353(10) -0.0028(8) -0.0152(7) -0.0067(7)
C23 0.0242(7) 0.0312(9) 0.0336(9) -0.0008(7) -0.0064(7) -0.0021(7)
C24 0.0236(7) 0.0218(7) 0.0234(8) -0.0044(6) -0.0017(6) -0.0016(6)
C25 0.0206(6) 0.0153(6) 0.0185(7) -0.0027(5) -0.0017(5) 0.0017(5)
C26 0.0214(6) 0.0223(7) 0.0202(7) 0.0003(6) -0.0014(5) -0.0014(6)
C27 0.0214(6) 0.0265(8) 0.0263(8) -0.0020(7) -0.0039(6) 0.0040(6)
C28 0.0303(7) 0.0206(7) 0.0280(8) 0.0001(7) -0.0070(7) 0.0056(6)
C29 0.0313(7) 0.0154(7) 0.0294(8) 0.0005(6) -0.0051(7) -0.0025(6)
C30 0.0209(6) 0.0171(7) 0.0261(8) -0.0012(6) -0.0035(6) -0.0013(5)
C31 0.0160(6) 0.0285(8) 0.0222(7) 0.0001(7) -0.0009(5) -0.0043(5)
C32 0.0223(7) 0.0327(9) 0.0360(10) 0.0061(8) 0.0045(7) -0.0066(6)
C33 0.0174(6) 0.0378(9) 0.0290(9) 0.0020(7) 0.0019(6) 0.0020(6)
C34 0.0209(6) 0.0193(7) 0.0149(7) 0.0004(5) 0.0030(5) 0.0042(5)
C35 0.0223(7) 0.0276(8) 0.0225(8) 0.0029(6) 0.0000(6) 0.0032(6)
C36 0.0268(7) 0.0434(10) 0.0234(9) 0.0060(7) 0.0007(6) 0.0126(7)
C37 0.0439(9) 0.0327(9) 0.0225(8) 0.0076(7) 0.0058(7) 0.0173(8)
C38 0.0545(11) 0.0198(8) 0.0254(9) 0.0053(7) 0.0017(8) 0.0001(7)
C39 0.0322(8) 0.0213(7) 0.0195(7) 0.0004(6) 0.0007(6) -0.0012(6)
C40 0.0162(6) 0.0183(7) 0.0183(7) -0.0014(6) -0.0048(5) 0.0008(5)
C41 0.0232(7) 0.0197(7) 0.0286(8) 0.0002(6) -0.0025(6) 0.0001(6)
C42 0.0275(8) 0.0172(7) 0.0449(11) -0.0057(7) -0.0078(7) 0.0004(6)
C43 0.0248(7) 0.0257(8) 0.0372(10) -0.0139(7) -0.0098(7) 0.0085(6)
C44 0.0242(6) 0.0327(8) 0.0218(8) -0.0083(7) -0.0047(6) 0.0084(6)
C45 0.0205(6) 0.0235(7) 0.0191(7) -0.0009(6) -0.0032(5) 0.0024(6)
C46 0.0205(6) 0.0258(8) 0.0247(8) 0.0025(6) 0.0059(6) -0.0053(6)
C47 0.0202(7) 0.0354(9) 0.0448(11) -0.0013(9) 0.0085(7) -0.0016(7)
C48 0.0346(9) 0.0246(8) 0.0418(11) 0.0061(8) 0.0095(8) -0.0093(7)
C49 0.0413(10) 0.0526(12) 0.0239(9) 0.0062(9) 0.0082(8) -0.0117(9)

loop_
_atom_type_symbol
_atom_type_scat_dispersion_real
_atom_type_scat_dispersion_imag
_atom_type_scat_Cromer_Mann_a1
_atom_type_scat_Cromer_Mann_b1
_atom_type_scat_Cromer_Mann_a2
_atom_type_scat_Cromer_Mann_b2
_atom_type_scat_Cromer_Mann_a3
_atom_type_scat_Cromer_Mann_b3
_atom_type_scat_Cromer_Mann_a4
_atom_type_scat_Cromer_Mann_b4
_atom_type_scat_Cromer_Mann_c
_atom_type_scat_source
C 0.0033 0.0016 2.3100 20.8439 1.0200 10.2075 1.5886 0.5687 0.8650 51.6512 0.2156 'International Tables Vol C 4.2.6.8 and 6.1.1.4'
H 0.0000 0.0000 0.4930 10.5109 0.3229 26.1257 0.1402 3.1424 0.0408 57.7998 0.0030 'International Tables Vol C 4.2.6.8 and 6.1.1.4'
N 0.0061 0.0033 12.2126 0.0057 3.1322 9.8933 2.0125 28.9975 1.1663 0.5826 -11.5290 'International Tables Vol C 4.2.6.8 and 6.1.1.4'
P 0.1023 0.0942 6.4345 1.9067 4.1791 27.1570 1.7800 0.5260 1.4908 68.1645 1.1149 'International Tables Vol C 4.2.6.8 and 6.1.1.4'
Fe 0.3463 0.8444 11.7695 4.7611 7.3573 0.3072 3.5222 15.3535 2.3045 76.8805 1.0369 'International Tables Vol C 4.2.6.8 and 6.1.1.4'

loop_
_geom_angle_atom_site_label_1
_geom_angle_atom_site_label_2
_geom_angle_atom_site_label_3
_geom_angle
_geom_angle_publ_flag
Fe2 Fe1 P1 51.438(12) yes
Fe2 Fe1 P2 51.171(11) yes
P1 Fe1 P2 85.033(12) yes
Fe2 Fe1 P3 51.233(12) yes
P1 Fe1 P3 85.461(17) yes
P2 Fe1 P3 84.552(14) yes
Fe2 Fe1 N1 89.90(4) yes
P1 Fe1 N1 39.02(3) yes
P2 Fe1 N1 117.95(3) yes
P3 Fe1 N1 108.11(4) yes
Fe2 Fe1 N2 90.07(4) yes
P1 Fe1 N2 108.84(4) yes
P2 Fe1 N2 39.24(4) yes
P3 Fe1 N2 116.60(4) yes
N1 Fe1 N2 121.44(5) yes
Fe2 Fe1 N3 89.74(4) yes
P1 Fe1 N3 117.77(4) yes
P2 Fe1 N3 107.71(4) yes
P3 Fe1 N3 38.92(4) yes
N1 Fe1 N3 119.72(5) yes
N2 Fe1 N3 118.84(5) yes
Fe1 Fe2 P1 65.807(14) yes
Fe1 Fe2 P2 65.665(13) yes
P1 Fe2 P2 104.257(17) yes
Fe1 Fe2 P3 65.877(15) yes
P1 Fe2 P3 104.917(18) yes
P2 Fe2 P3 103.834(15) yes
Fe1 Fe2 N4 179.45(4) yes
P1 Fe2 N4 114.72(4) yes
P2 Fe2 N4 114.19(5) yes
P3 Fe2 N4 113.73(5) yes
Fe1 P1 Fe2 62.755(12) yes
Fe1 P1 N1 48.11(4) yes
Fe2 P1 N1 110.07(4) yes
Fe1 P1 C4 138.72(5) yes
Fe2 P1 C4 113.97(5) yes
N1 P1 C4 110.77(6) yes
Fe1 P1 C10 118.71(5) yes
Fe2 P1 C10 114.08(5) yes
N1 P1 C10 106.92(7) yes
C4 P1 C10 100.52(7) yes
Fe1 P2 Fe2 63.164(12) yes
Fe1 P2 N2 48.43(4) yes
Fe2 P2 N2 111.10(5) yes
Fe1 P2 C19 137.48(5) yes
Fe2 P2 C19 113.80(5) yes
N2 P2 C19 110.63(7) yes
Fe1 P2 C25 118.25(5) yes
Fe2 P2 C25 110.60(5) yes
N2 P2 C25 107.48(7) yes
C19 P2 C25 102.76(6) yes
Fe1 P3 Fe2 62.890(12) yes
Fe1 P3 N3 47.96(4) yes
Fe2 P3 N3 110.26(5) yes
Fe1 P3 C34 140.08(5) yes
Fe2 P3 C34 115.92(5) yes
N3 P3 C34 111.19(6) yes
Fe1 P3 C40 118.74(5) yes
Fe2 P3 C40 111.47(4) yes
N3 P3 C40 108.06(7) yes
C34 P3 C40 99.27(7) yes
Fe1 N1 P1 92.88(6) yes
Fe1 N1 C1 138.57(10) yes
P1 N1 C1 127.68(10) yes
Fe1 N2 P2 92.33(6) yes
Fe1 N2 C16 137.69(10) yes
P2 N2 C16 128.44(11) yes
Fe1 N3 P3 93.12(5) yes
Fe1 N3 C31 137.05(10) yes
P3 N3 C31 129.38(11) yes
Fe2 N4 C46 178.23(12) yes
N1 C1 C2 109.93(13) yes
N1 C1 C3 110.78(14) yes
C2 C1 C3 109.62(14) yes
N1 C1 H11 109.1 no
C2 C1 H11 109.7 no
C3 C1 H11 107.7 no
C1 C2 H21 111.9 no
C1 C2 H22 109.7 no
H21 C2 H22 105.8 no
C1 C2 H23 111.0 no
H21 C2 H23 106.9 no
H22 C2 H23 111.4 no
C1 C3 H31 113.0 no
C1 C3 H32 110.8 no
H31 C3 H32 108.0 no
C1 C3 H33 110.3 no
H31 C3 H33 107.3 no
H32 C3 H33 107.2 no
P1 C4 C5 121.17(12) yes
P1 C4 C9 120.20(11) yes
C5 C4 C9 118.53(14) yes
C4 C5 C6 120.42(16) yes
C4 C5 H51 120.5 no
C6 C5 H51 119.0 no
C5 C6 C7 120.23(16) yes
C5 C6 H61 119.7 no
C7 C6 H61 120.0 no
C6 C7 C8 120.28(16) yes
C6 C7 H71 118.8 no
C8 C7 H71 120.9 no
C7 C8 C9 119.68(16) yes
C7 C8 H81 120.4 no
C9 C8 H81 119.9 no
C8 C9 C4 120.82(15) yes
C8 C9 H91 119.4 no
C4 C9 H91 119.8 no
P1 C10 C11 119.47(12) yes
P1 C10 C15 121.61(13) yes
C11 C10 C15 118.78(15) yes
C10 C11 C12 119.99(18) yes
C10 C11 H111 118.3 no
C12 C11 H111 121.7 no
C11 C12 C13 120.2(2) yes
C11 C12 H121 119.7 no
C13 C12 H121 120.1 no
C12 C13 C14 120.23(17) yes
C12 C13 H131 119.1 no
C14 C13 H131 120.6 no
C13 C14 C15 120.10(19) yes
C13 C14 H141 117.9 no
C15 C14 H141 121.9 no
C10 C15 C14 120.66(19) yes
C10 C15 H151 120.0 no
C14 C15 H151 119.3 no
N2 C16 C17 109.69(14) yes
N2 C16 C18 111.41(13) yes
C17 C16 C18 109.80(15) yes
N2 C16 H161 109.2 no
C17 C16 H161 109.5 no
C18 C16 H161 107.3 no
C16 C17 H171 110.3 no
C16 C17 H172 110.5 no
H171 C17 H172 106.7 no
C16 C17 H173 111.4 no
H171 C17 H173 107.9 no
H172 C17 H173 109.9 no
C16 C18 H181 110.5 no
C16 C18 H182 107.0 no
H181 C18 H182 108.7 no
C16 C18 H183 110.7 no
H181 C18 H183 110.9 no
H182 C18 H183 108.8 no
P2 C19 C20 120.85(12) yes
P2 C19 C24 120.26(12) yes
C20 C19 C24 118.66(14) yes
C19 C20 C21 120.37(16) yes
C19 C20 H201 119.9 no
C21 C20 H201 119.7 no
C20 C21 C22 120.32(17) yes
C20 C21 H211 118.7 no
C22 C21 H211 121.0 no
C21 C22 C23 119.97(15) yes
C21 C22 H221 119.0 no
C23 C22 H221 121.0 no
C22 C23 C24 119.75(15) yes
C22 C23 H231 120.9 no
C24 C23 H231 119.3 no
C23 C24 C19 120.88(15) yes
C23 C24 H241 120.3 no
C19 C24 H241 118.8 no
P2 C25 C26 118.89(11) yes
P2 C25 C30 122.20(11) yes
C26 C25 C30 118.45(13) yes
C25 C26 C27 120.48(14) yes
C25 C26 H261 119.0 no
C27 C26 H261 120.5 no
C26 C27 C28 120.43(14) yes
C26 C27 H271 121.2 no
C28 C27 H271 118.4 no
C27 C28 C29 119.66(14) yes
C27 C28 H281 120.7 no
C29 C28 H281 119.6 no
C28 C29 C30 120.12(14) yes
C28 C29 H291 120.9 no
C30 C29 H291 119.0 no
C25 C30 C29 120.86(14) yes
C25 C30 H301 117.3 no
C29 C30 H301 121.8 no
N3 C31 C32 108.91(12) yes
N3 C31 C33 110.56(12) yes
C32 C31 C33 110.86(14) yes
N3 C31 H311 109.7 no
C32 C31 H311 108.0 no
C33 C31 H311 108.9 no
C31 C32 H321 111.5 no
C31 C32 H322 109.7 no
H321 C32 H322 108.7 no
C31 C32 H323 109.4 no
H321 C32 H323 108.0 no
H322 C32 H323 109.5 no
C31 C33 H331 111.6 no
C31 C33 H332 111.8 no
H331 C33 H332 107.7 no
C31 C33 H333 108.4 no
H331 C33 H333 105.7 no
H332 C33 H333 111.6 no
P3 C34 C35 119.92(12) yes
P3 C34 C39 121.38(12) yes
C35 C34 C39 118.69(14) yes
C34 C35 C36 120.50(16) yes
C34 C35 H351 118.6 no
C36 C35 H351 120.8 no
C35 C36 C37 120.06(16) yes
C35 C36 H361 119.8 no
C37 C36 H361 120.1 no
C36 C37 C38 119.87(16) yes
C36 C37 H371 120.3 no
C38 C37 H371 119.8 no
C37 C38 C39 120.50(17) yes
C37 C38 H381 120.5 no
C39 C38 H381 119.0 no
C34 C39 C38 120.32(16) yes
C34 C39 H391 119.6 no
C38 C39 H391 120.0 no
P3 C40 C41 120.24(12) yes
P3 C40 C45 120.37(11) yes
C41 C40 C45 119.17(14) yes
C40 C41 C42 119.82(16) yes
C40 C41 H411 120.6 no
C42 C41 H411 119.6 no
C41 C42 C43 120.52(16) yes
C41 C42 H421 119.3 no
C43 C42 H421 120.2 no
C42 C43 C44 120.06(16) yes
C42 C43 H431 121.5 no
C44 C43 H431 118.4 no
C43 C44 C45 120.04(17) yes
C43 C44 H441 121.0 no
C45 C44 H441 118.9 no
C40 C45 C44 120.37(15) yes
C40 C45 H451 120.2 no
C44 C45 H451 119.5 no
N4 C46 C47 107.88(13) yes
N4 C46 C48 108.41(13) yes
C47 C46 C48 110.53(14) yes
N4 C46 C49 108.77(13) yes
C47 C46 C49 110.22(15) yes
C48 C46 C49 110.95(15) yes
C46 C47 H471 110.2 no
C46 C47 H472 108.8 no
H471 C47 H472 109.8 no
C46 C47 H473 110.9 no
H471 C47 H473 108.7 no
H472 C47 H473 108.5 no
C46 C48 H481 110.6 no
C46 C48 H482 109.1 no
H481 C48 H482 109.0 no
C46 C48 H483 108.8 no
H481 C48 H483 109.5 no
H482 C48 H483 109.7 no
C46 C49 H491 111.2 no
C46 C49 H492 109.5 no
H491 C49 H492 109.1 no
C46 C49 H493 110.0 no
H491 C49 H493 109.6 no
H492 C49 H493 107.4 no

loop_
_geom_bond_atom_site_label_1
_geom_bond_atom_site_label_2
_geom_bond_distance
_geom_bond_publ_flag
Fe1 Fe2 2.5444(3) yes
Fe1 P1 2.6106(5) yes
Fe1 P2 2.5982(5) yes
Fe1 P3 2.6088(5) yes
Fe1 N1 1.9457(12) yes
Fe1 N2 1.9455(13) yes
Fe1 N3 1.9403(13) yes
Fe2 P1 2.2378(5) yes
Fe2 P2 2.2214(5) yes
Fe2 P3 2.2287(4) yes
Fe2 N4 1.6402(12) yes
P1 N1 1.6456(12) yes
P1 C4 1.8352(14) yes
P1 C10 1.8289(15) yes
P2 N2 1.6449(13) yes
P2 C19 1.8368(15) yes
P2 C25 1.8273(15) yes
P3 N3 1.6414(12) yes
P3 C34 1.8380(15) yes
P3 C40 1.8221(15) yes
N1 C1 1.4576(18) yes
N2 C16 1.465(2) yes
N3 C31 1.4631(16) yes
N4 C46 1.4449(19) yes
C1 C2 1.515(2) yes
C1 C3 1.525(2) yes
C1 H11 1.002 no
C2 H21 0.958 no
C2 H22 0.986 no
C2 H23 0.945 no
C3 H31 0.969 no
C3 H32 0.969 no
C3 H33 0.950 no
C4 C5 1.401(2) yes
C4 C9 1.386(2) yes
C5 C6 1.386(2) yes
C5 H51 0.899 no
C6 C7 1.375(3) yes
C6 H61 0.957 no
C7 C8 1.381(2) yes
C7 H71 0.921 no
C8 C9 1.394(2) yes
C8 H81 0.920 no
C9 H91 0.937 no
C10 C11 1.388(2) yes
C10 C15 1.394(2) yes
C11 C12 1.397(2) yes
C11 H111 0.942 no
C12 C13 1.378(3) yes
C12 H121 0.915 no
C13 C14 1.368(3) yes
C13 H131 0.962 no
C14 C15 1.388(2) yes
C14 H141 0.918 no
C15 H151 0.954 no
C16 C17 1.525(2) yes
C16 C18 1.519(2) yes
C16 H161 0.982 no
C17 H171 0.991 no
C17 H172 0.962 no
C17 H173 0.963 no
C18 H181 0.964 no
C18 H182 0.931 no
C18 H183 0.964 no
C19 C20 1.392(2) yes
C19 C24 1.384(2) yes
C20 C21 1.385(2) yes
C20 H201 0.923 no
C21 C22 1.382(3) yes
C21 H211 0.930 no
C22 C23 1.374(3) yes
C22 H221 0.929 no
C23 C24 1.394(2) yes
C23 H231 0.956 no
C24 H241 0.897 no
C25 C26 1.3986(19) yes
C25 C30 1.393(2) yes
C26 C27 1.388(2) yes
C26 H261 0.953 no
C27 C28 1.379(2) yes
C27 H271 0.960 no
C28 C29 1.389(2) yes
C28 H281 0.946 no
C29 C30 1.385(2) yes
C29 H291 0.952 no
C30 H301 0.931 no
C31 C32 1.523(2) yes
C31 C33 1.522(2) yes
C31 H311 0.963 no
C32 H321 0.936 no
C32 H322 0.938 no
C32 H323 0.968 no
C33 H331 0.975 no
C33 H332 0.966 no
C33 H333 0.944 no
C34 C35 1.399(2) yes
C34 C39 1.389(2) yes
C35 C36 1.384(2) yes
C35 H351 0.928 no
C36 C37 1.383(3) yes
C36 H361 0.961 no
C37 C38 1.376(3) yes
C37 H371 0.930 no
C38 C39 1.388(2) yes
C38 H381 0.907 no
C39 H391 0.903 no
C40 C41 1.391(2) yes
C40 C45 1.390(2) yes
C41 C42 1.390(2) yes
C41 H411 0.913 no
C42 C43 1.373(3) yes
C42 H421 0.915 no
C43 C44 1.378(2) yes
C43 H431 0.915 no
C44 C45 1.386(2) yes
C44 H441 0.941 no
C45 H451 0.964 no
C46 C47 1.534(2) yes
C46 C48 1.526(2) yes
C46 C49 1.529(3) yes
C47 H471 0.945 no
C47 H472 0.956 no
C47 H473 0.957 no
C48 H481 0.970 no
C48 H482 0.951 no
C48 H483 0.966 no
C49 H491 0.962 no
C49 H492 0.980 no
C49 H493 0.930 no
